data_4111708
loop_
_publ_author_name
'Javier Vela'
'Jeremy M. Smith'
'Ying Yu'
'Nicole A. Ketterer'
'Christine J. Flaschenriem'
'Rene J. Lachicotte'
'Patrick L. Holland'

_publ_section_title
;
 Synthesis and Reactivity of Low-Coordinate Iron(II) Fluoride Complexes
 and Their Use in the Catalytic Hydrodefluorination of Fluorocarbons
;
_journal_name_full 'Journal of the American Chemical Society'
_journal_page_first 7857
_journal_page_last 7870
_journal_paper_doi 10.1021/ja042672l
_journal_volume 127
_journal_year 2005
_chemical_formula_moiety 'C40 H62 Fe N2 Si'
_chemical_formula_sum 'C40 H62 Fe N2 Si'
_chemical_formula_weight 654.86
_chemical_name_common 5
_chemical_name_systematic
;
 ?
;
_space_group_IT_number 14
_symmetry_cell_setting monoclinic
_symmetry_space_group_name_Hall '-P 2ybc'
_symmetry_space_group_name_H-M 'P 1 21/c 1'
_atom_sites_solution_hydrogens geom
_atom_sites_solution_primary direct
_atom_sites_solution_secondary difmap
_audit_creation_method SHELXL-97
_cell_angle_alpha 90.00
_cell_angle_beta 90.781(2)
_cell_angle_gamma 90.00
_cell_formula_units_Z 4
_cell_length_a 16.941(2)
_cell_length_b 12.5476(16)
_cell_length_c 19.408(3)
_cell_measurement_reflns_used 3983
_cell_measurement_temperature 193(2)
_cell_measurement_theta_max 19.894
_cell_measurement_theta_min 2.268
_cell_volume 4125.2(10)
_computing_cell_refinement 'Bruker SMART'
_computing_data_collection 'Bruker SMART'
_computing_data_reduction 'Bruker SAINT'
_computing_molecular_graphics 'Bruker SHELXTL'
_computing_publication_material 'Bruker SHELXTL'
_computing_structure_refinement 'SHELXL-97 (Sheldrick, 1997)'
_computing_structure_solution 'SHELXS-97 (Sheldrick, 1990)'
_diffrn_ambient_temperature 193(2)
_diffrn_measured_fraction_theta_full 1.000
_diffrn_measured_fraction_theta_max 1.000
_diffrn_measurement_device_type 'CCD area detector'
_diffrn_measurement_method 'phi and omega scans'
_diffrn_radiation_monochromator graphite
_diffrn_radiation_source 'fine-focus sealed tube'
_diffrn_radiation_type MoK\a
_diffrn_radiation_wavelength 0.71073
_diffrn_reflns_av_R_equivalents 0.0869
_diffrn_reflns_av_sigmaI/netI 0.0553
_diffrn_reflns_limit_h_max 16
_diffrn_reflns_limit_h_min -16
_diffrn_reflns_limit_k_max 12
_diffrn_reflns_limit_k_min -12
_diffrn_reflns_limit_l_max 18
_diffrn_reflns_limit_l_min -18
_diffrn_reflns_number 24554
_diffrn_reflns_theta_full 20.00
_diffrn_reflns_theta_max 20.00
_diffrn_reflns_theta_min 1.20
_exptl_absorpt_coefficient_mu 0.421
_exptl_absorpt_correction_T_max 0.951
_exptl_absorpt_correction_T_min 0.932
_exptl_absorpt_correction_type empirical
_exptl_absorpt_process_details SADABS
_exptl_crystal_colour Orange
_exptl_crystal_density_diffrn 1.054
_exptl_crystal_description Plate
_exptl_crystal_F_000 1424
_exptl_crystal_size_max 0.21
_exptl_crystal_size_mid 0.14
_exptl_crystal_size_min 0.12
_refine_diff_density_max 0.436
_refine_diff_density_min -0.234
_refine_diff_density_rms 0.045
_refine_ls_extinction_method none
_refine_ls_goodness_of_fit_ref 1.044
_refine_ls_hydrogen_treatment constr
_refine_ls_matrix_type full
_refine_ls_number_parameters 414
_refine_ls_number_reflns 3853
_refine_ls_number_restraints 0
_refine_ls_restrained_S_all 1.044
_refine_ls_R_factor_all 0.0782
_refine_ls_R_factor_gt 0.0453
_refine_ls_shift/su_max 0.000
_refine_ls_shift/su_mean 0.000
_refine_ls_structure_factor_coef Fsqd
_refine_ls_weighting_details 'calc w=1/[\s^2^(Fo^2^)+(0.0369P)^2^+5.6097P] where P=(Fo^2^+2Fc^2^)/3'
_refine_ls_weighting_scheme calc
_refine_ls_wR_factor_gt 0.0953
_refine_ls_wR_factor_ref 0.1133
_reflns_number_gt 2707
_reflns_number_total 3853
_reflns_threshold_expression >2sigma(I)
_cod_data_source_file ja042672lsi20041206_123821_05.cif
_cod_data_source_block 5
_cod_original_cell_volume 4125.3(9)
_cod_database_code 4111708

loop_
_symmetry_equiv_pos_as_xyz
'x, y, z'
'-x, y+1/2, -z+1/2'
'-x, -y, -z'
'x, -y-1/2, z-1/2'

loop_
_atom_site_label
_atom_site_type_symbol
_atom_site_fract_x
_atom_site_fract_y
_atom_site_fract_z
_atom_site_U_iso_or_equiv
_atom_site_adp_type
_atom_site_occupancy
_atom_site_symmetry_multiplicity
_atom_site_calc_flag
_atom_site_refinement_flags
Fe1 Fe 0.23921(4) 0.10036(5) 0.07081(4) 0.0375(3) Uani 1 1 d .
Si14 Si 0.13399(10) 0.39654(13) -0.07313(8) 0.0637(5) Uani 1 1 d .
N11 N 0.2302(2) -0.0452(3) 0.10549(19) 0.0318(10) Uani 1 1 d .
C51 C 0.2783(3) -0.0919(4) 0.1508(2) 0.0328(12) Uani 1 1 d .
C12 C 0.1619(3) -0.0897(4) 0.0717(2) 0.0335(12) Uani 1 1 d .
N21 N 0.3317(2) 0.1362(3) 0.12840(19) 0.0335(10) Uani 1 1 d .
C62 C 0.0879(3) -0.0792(4) 0.1034(3) 0.0421(13) Uani 1 1 d .
C22 C 0.1673(3) -0.1323(4) 0.0049(3) 0.0369(13) Uani 1 1 d .
C81 C 0.4428(3) 0.0984(4) 0.2168(3) 0.0485(14) Uani 1 1 d .
C61 C 0.3417(3) -0.0349(4) 0.1805(2) 0.0393(13) Uani 1 1 d .
H61A H 0.3722 -0.0752 0.2126 0.047 Uiso 1 1 calc R
C13 C 0.3525(3) 0.2430(4) 0.1120(3) 0.0404(14) Uani 1 1 d .
C32 C 0.0989(4) -0.1637(4) -0.0287(3) 0.0479(15) Uani 1 1 d .
H32A H 0.1019 -0.1922 -0.0739 0.057 Uiso 1 1 calc R
C14 C 0.1892(3) 0.1987(4) 0.0050(3) 0.0447(14) Uani 1 1 d .
C71 C 0.3684(3) 0.0694(4) 0.1721(3) 0.0366(13) Uani 1 1 d .
C41 C 0.2739(3) -0.2101(4) 0.1749(2) 0.0411(14) Uani 1 1 d .
C113 C 0.2786(4) 0.3701(5) 0.2684(3) 0.101(2) Uani 1 1 d .
H11A H 0.3315 0.3487 0.2840 0.152 Uiso 1 1 calc R
H11B H 0.2403 0.3534 0.3042 0.152 Uiso 1 1 calc R
H11C H 0.2779 0.4469 0.2592 0.152 Uiso 1 1 calc R
C23 C 0.4013(3) 0.2615(4) 0.0551(3) 0.0496(15) Uani 1 1 d .
C72 C 0.2462(3) -0.1411(4) -0.0309(2) 0.0466(14) Uani 1 1 d .
H72A H 0.2885 -0.1202 0.0029 0.056 Uiso 1 1 calc R
C52 C 0.0212(3) -0.1119(4) 0.0669(3) 0.0529(15) Uani 1 1 d .
H52A H -0.0292 -0.1047 0.0872 0.063 Uiso 1 1 calc R
C24 C 0.1656(3) 0.2735(4) -0.0303(3) 0.0487(15) Uani 1 1 d .
C31 C 0.2027(3) -0.2764(4) 0.1485(3) 0.0562(16) Uani 1 1 d .
H31A H 0.2069 -0.3493 0.1663 0.084 Uiso 1 1 calc R
H31B H 0.2026 -0.2780 0.0980 0.084 Uiso 1 1 calc R
H31C H 0.1536 -0.2440 0.1644 0.084 Uiso 1 1 calc R
C42 C 0.0267(3) -0.1548(5) 0.0017(3) 0.0597(16) Uani 1 1 d .
H42A H -0.0195 -0.1781 -0.0220 0.072 Uiso 1 1 calc R
C63 C 0.3154(3) 0.3275(4) 0.1454(3) 0.0548(16) Uani 1 1 d .
C21 C 0.3486(3) -0.2666(4) 0.1486(3) 0.0634(17) Uani 1 1 d .
H21A H 0.3515 -0.3386 0.1680 0.095 Uiso 1 1 calc R
H21B H 0.3955 -0.2261 0.1630 0.095 Uiso 1 1 calc R
H21C H 0.3463 -0.2708 0.0982 0.095 Uiso 1 1 calc R
C102 C 0.0802(3) -0.0323(4) 0.1751(3) 0.0519(15) Uani 1 1 d .
H10A H 0.1336 -0.0357 0.1976 0.062 Uiso 1 1 calc R
C73 C 0.4364(3) 0.1718(4) 0.0121(3) 0.0604(17) Uani 1 1 d .
H73A H 0.4229 0.1032 0.0353 0.073 Uiso 1 1 calc R
C82 C 0.2633(3) -0.2550(4) -0.0549(3) 0.0611(16) Uani 1 1 d .
H82A H 0.2628 -0.3032 -0.0153 0.092 Uiso 1 1 calc R
H82B H 0.3153 -0.2574 -0.0764 0.092 Uiso 1 1 calc R
H82C H 0.2228 -0.2771 -0.0885 0.092 Uiso 1 1 calc R
C33 C 0.4152(4) 0.3668(5) 0.0358(3) 0.076(2) Uani 1 1 d .
H33A H 0.4491 0.3813 -0.0016 0.091 Uiso 1 1 calc R
C11 C 0.2720(4) -0.2157(4) 0.2538(3) 0.077(2) Uani 1 1 d .
H11D H 0.2716 -0.2904 0.2684 0.115 Uiso 1 1 calc R
H11E H 0.2243 -0.1801 0.2703 0.115 Uiso 1 1 calc R
H11F H 0.3188 -0.1801 0.2731 0.115 Uiso 1 1 calc R
C103 C 0.2568(4) 0.3096(4) 0.2021(3) 0.0664(18) Uani 1 1 d .
H10B H 0.2559 0.2317 0.2130 0.080 Uiso 1 1 calc R
C92 C 0.2505(4) -0.0646(4) -0.0925(3) 0.0743(19) Uani 1 1 d .
H92A H 0.2408 0.0085 -0.0769 0.111 Uiso 1 1 calc R
H92B H 0.2104 -0.0845 -0.1271 0.111 Uiso 1 1 calc R
H92C H 0.3030 -0.0688 -0.1129 0.111 Uiso 1 1 calc R
C112 C 0.0239(4) -0.0955(5) 0.2207(3) 0.096(2) Uani 1 1 d .
H11G H 0.0397 -0.1707 0.2213 0.144 Uiso 1 1 calc R
H11H H -0.0301 -0.0894 0.2021 0.144 Uiso 1 1 calc R
H11I H 0.0259 -0.0670 0.2676 0.144 Uiso 1 1 calc R
C111 C 0.4752(4) 0.2120(5) 0.2106(4) 0.096(2) Uani 1 1 d .
H11J H 0.5214 0.2202 0.2411 0.145 Uiso 1 1 calc R
H11K H 0.4344 0.2631 0.2239 0.145 Uiso 1 1 calc R
H11L H 0.4905 0.2254 0.1629 0.145 Uiso 1 1 calc R
C123 C 0.1731(4) 0.3430(6) 0.1790(3) 0.097(2) Uani 1 1 d .
H12A H 0.1591 0.3066 0.1359 0.145 Uiso 1 1 calc R
H12B H 0.1716 0.4202 0.1718 0.145 Uiso 1 1 calc R
H12C H 0.1353 0.3234 0.2147 0.145 Uiso 1 1 calc R
C122 C 0.0564(4) 0.0834(5) 0.1724(3) 0.093(2) Uani 1 1 d .
H12D H 0.0920 0.1222 0.1419 0.139 Uiso 1 1 calc R
H12E H 0.0597 0.1140 0.2189 0.139 Uiso 1 1 calc R
H12F H 0.0021 0.0893 0.1548 0.139 Uiso 1 1 calc R
C54 C 0.0348(4) 0.3777(5) -0.1151(4) 0.100(2) Uani 1 1 d .
H54A H -0.0024 0.3502 -0.0811 0.150 Uiso 1 1 calc R
H54B H 0.0391 0.3267 -0.1531 0.150 Uiso 1 1 calc R
H54C H 0.0156 0.4461 -0.1329 0.150 Uiso 1 1 calc R
C101 C 0.4223(4) 0.0833(6) 0.2928(3) 0.099(2) Uani 1 1 d .
H10C H 0.4088 0.0085 0.3011 0.148 Uiso 1 1 calc R
H10D H 0.3772 0.1286 0.3042 0.148 Uiso 1 1 calc R
H10E H 0.4678 0.1032 0.3217 0.148 Uiso 1 1 calc R
C53 C 0.3306(4) 0.4293(5) 0.1231(4) 0.081(2) Uani 1 1 d .
H53A H 0.3055 0.4874 0.1454 0.097 Uiso 1 1 calc R
C43 C 0.3804(4) 0.4500(5) 0.0702(4) 0.093(2) Uani 1 1 d .
H43A H 0.3911 0.5214 0.0571 0.112 Uiso 1 1 calc R
C91 C 0.5107(3) 0.0243(5) 0.1986(3) 0.088(2) Uani 1 1 d .
H91A H 0.4941 -0.0499 0.2048 0.132 Uiso 1 1 calc R
H91B H 0.5562 0.0394 0.2287 0.132 Uiso 1 1 calc R
H91C H 0.5253 0.0357 0.1505 0.132 Uiso 1 1 calc R
C93 C 0.3984(4) 0.1693(6) -0.0597(3) 0.100(2) Uani 1 1 d .
H93A H 0.3409 0.1742 -0.0557 0.150 Uiso 1 1 calc R
H93B H 0.4122 0.1024 -0.0827 0.150 Uiso 1 1 calc R
H93C H 0.4177 0.2296 -0.0868 0.150 Uiso 1 1 calc R
C83 C 0.5254(3) 0.1764(6) 0.0069(4) 0.107(3) Uani 1 1 d .
H83A H 0.5489 0.1796 0.0532 0.160 Uiso 1 1 calc R
H83B H 0.5405 0.2400 -0.0191 0.160 Uiso 1 1 calc R
H83C H 0.5443 0.1126 -0.0169 0.160 Uiso 1 1 calc R
C44 C 0.2063(4) 0.4348(6) -0.1376(4) 0.126(3) Uani 1 1 d .
H44A H 0.2582 0.4439 -0.1153 0.190 Uiso 1 1 calc R
H44B H 0.1901 0.5020 -0.1593 0.190 Uiso 1 1 calc R
H44C H 0.2095 0.3790 -0.1728 0.190 Uiso 1 1 calc R
C34 C 0.1250(4) 0.4989(5) -0.0058(3) 0.099(2) Uani 1 1 d .
H34A H 0.1767 0.5108 0.0161 0.148 Uiso 1 1 calc R
H34B H 0.0874 0.4748 0.0289 0.148 Uiso 1 1 calc R
H34C H 0.1061 0.5655 -0.0266 0.148 Uiso 1 1 calc R

loop_
_atom_site_aniso_label
_atom_site_aniso_U_11
_atom_site_aniso_U_22
_atom_site_aniso_U_33
_atom_site_aniso_U_23
_atom_site_aniso_U_13
_atom_site_aniso_U_12
Fe1 0.0393(5) 0.0289(4) 0.0441(5) 0.0021(4) -0.0063(3) -0.0033(4)
Si14 0.0819(13) 0.0431(10) 0.0665(12) 0.0182(9) 0.0116(10) 0.0072(9)
N11 0.034(2) 0.034(2) 0.028(2) 0.002(2) -0.010(2) -0.006(2)
C51 0.040(3) 0.031(3) 0.027(3) -0.004(3) -0.001(3) 0.000(3)
C12 0.038(4) 0.028(3) 0.034(3) 0.008(3) -0.004(3) -0.007(3)
N21 0.036(3) 0.023(3) 0.042(3) -0.005(2) 0.001(2) -0.001(2)
C62 0.046(4) 0.039(3) 0.041(4) 0.003(3) -0.006(3) -0.013(3)
C22 0.047(4) 0.033(3) 0.031(3) 0.003(3) -0.001(3) -0.011(3)
C81 0.036(3) 0.051(4) 0.058(4) -0.017(3) -0.011(3) 0.003(3)
C61 0.047(4) 0.034(3) 0.036(3) -0.003(3) -0.011(3) 0.005(3)
C13 0.031(3) 0.035(4) 0.055(4) -0.010(3) 0.004(3) -0.010(3)
C32 0.065(4) 0.048(4) 0.031(3) -0.004(3) -0.013(3) -0.011(3)
C14 0.045(4) 0.037(3) 0.053(4) -0.005(3) 0.000(3) -0.009(3)
C71 0.029(3) 0.040(4) 0.041(3) -0.022(3) -0.002(3) 0.001(3)
C41 0.060(4) 0.031(3) 0.032(3) 0.004(3) -0.011(3) -0.003(3)
C113 0.124(6) 0.098(6) 0.082(5) -0.046(4) 0.009(4) 0.000(5)
C23 0.044(4) 0.033(4) 0.072(4) -0.010(3) 0.007(3) -0.004(3)
C72 0.062(4) 0.043(4) 0.034(3) -0.010(3) 0.003(3) -0.014(3)
C52 0.046(4) 0.060(4) 0.053(4) -0.001(3) 0.001(3) -0.009(3)
C24 0.050(4) 0.043(4) 0.053(4) -0.002(3) 0.007(3) -0.005(3)
C31 0.073(4) 0.037(3) 0.058(4) 0.015(3) -0.013(3) -0.012(3)
C42 0.044(4) 0.077(4) 0.057(5) 0.003(4) -0.013(3) -0.016(3)
C63 0.056(4) 0.030(4) 0.078(5) -0.016(3) 0.010(3) -0.010(3)
C21 0.076(4) 0.037(3) 0.076(4) -0.004(3) -0.017(4) 0.003(3)
C102 0.047(4) 0.070(4) 0.040(4) -0.009(3) 0.006(3) -0.013(3)
C73 0.055(4) 0.050(4) 0.077(5) -0.006(3) 0.029(3) -0.003(3)
C82 0.075(4) 0.061(4) 0.047(4) -0.008(3) -0.002(3) -0.001(3)
C33 0.083(5) 0.042(4) 0.103(5) 0.000(4) 0.032(4) -0.018(4)
C11 0.131(6) 0.054(4) 0.045(4) 0.015(3) -0.011(4) -0.014(4)
C103 0.079(5) 0.051(4) 0.070(4) -0.027(3) 0.020(4) 0.002(3)
C92 0.103(5) 0.057(4) 0.064(4) -0.002(3) 0.033(4) -0.014(4)
C112 0.113(6) 0.115(6) 0.061(4) -0.015(4) 0.036(4) -0.042(5)
C111 0.073(5) 0.081(5) 0.133(6) -0.022(5) -0.052(4) -0.017(4)
C123 0.074(5) 0.110(6) 0.107(6) -0.039(5) 0.023(4) 0.001(4)
C122 0.142(6) 0.073(5) 0.064(4) -0.022(4) 0.009(4) 0.020(5)
C54 0.094(5) 0.089(5) 0.116(6) 0.035(4) -0.027(4) 0.013(4)
C101 0.086(5) 0.152(7) 0.057(5) -0.031(5) -0.024(4) -0.028(5)
C53 0.082(5) 0.037(5) 0.125(6) -0.031(4) 0.031(5) -0.005(3)
C43 0.108(6) 0.034(4) 0.137(7) -0.009(4) 0.037(5) -0.022(4)
C91 0.054(4) 0.100(5) 0.109(6) -0.031(4) -0.021(4) 0.006(4)
C93 0.097(6) 0.119(6) 0.085(6) -0.046(5) 0.006(5) 0.005(5)
C83 0.064(5) 0.132(7) 0.125(6) -0.017(5) 0.032(4) 0.017(4)
C44 0.134(7) 0.091(6) 0.156(8) 0.052(5) 0.067(6) 0.029(5)
C34 0.128(6) 0.053(4) 0.115(6) 0.006(4) 0.002(5) 0.014(4)

loop_
_atom_type_symbol
_atom_type_description
_atom_type_scat_dispersion_real
_atom_type_scat_dispersion_imag
_atom_type_scat_source
C C 0.0033 0.0016 'International Tables Vol C Tables 4.2.6.8 and 6.1.1.4'
H H 0.0000 0.0000 'International Tables Vol C Tables 4.2.6.8 and 6.1.1.4'
N N 0.0061 0.0033 'International Tables Vol C Tables 4.2.6.8 and 6.1.1.4'
Si Si 0.0817 0.0704 'International Tables Vol C Tables 4.2.6.8 and 6.1.1.4'
Fe Fe 0.3463 0.8444 'International Tables Vol C Tables 4.2.6.8 and 6.1.1.4'

loop_
_geom_angle_atom_site_label_1
_geom_angle_atom_site_label_2
_geom_angle_atom_site_label_3
_geom_angle
N11 Fe1 C14 141.07(18)
N11 Fe1 N21 94.81(16)
C14 Fe1 N21 124.11(18)
C44 Si14 C24 109.8(3)
C44 Si14 C34 111.5(3)
C24 Si14 C34 107.0(3)
C44 Si14 C54 110.0(4)
C24 Si14 C54 110.2(3)
C34 Si14 C54 108.3(3)
C51 N11 C12 127.9(4)
C51 N11 Fe1 126.2(3)
C12 N11 Fe1 105.9(3)
N11 C51 C61 120.4(4)
N11 C51 C41 126.0(4)
C61 C51 C41 113.6(4)
C22 C12 C62 120.4(4)
C22 C12 N11 120.5(4)
C62 C12 N11 118.7(4)
C71 N21 C13 128.1(4)
C71 N21 Fe1 125.2(3)
C13 N21 Fe1 106.6(3)
C52 C62 C12 118.1(5)
C52 C62 C102 120.2(5)
C12 C62 C102 121.6(4)
C32 C22 C12 118.7(5)
C32 C22 C72 120.1(5)
C12 C22 C72 121.2(4)
C91 C81 C101 109.3(5)
C91 C81 C111 106.1(5)
C101 C81 C111 106.1(5)
C91 C81 C71 109.5(4)
C101 C81 C71 108.3(4)
C111 C81 C71 117.3(5)
C71 C61 C51 132.5(5)
C63 C13 C23 120.8(5)
C63 C13 N21 119.8(5)
C23 C13 N21 118.7(4)
C42 C32 C22 121.5(5)
C24 C14 Fe1 168.8(5)
N21 C71 C61 120.9(4)
N21 C71 C81 124.7(4)
C61 C71 C81 114.4(5)
C11 C41 C21 109.7(4)
C11 C41 C31 106.3(4)
C21 C41 C31 106.4(4)
C11 C41 C51 110.2(4)
C21 C41 C51 107.1(4)
C31 C41 C51 116.9(4)
C33 C23 C13 118.0(5)
C33 C23 C73 119.0(5)
C13 C23 C73 123.0(5)
C22 C72 C82 112.2(4)
C22 C72 C92 111.2(4)
C82 C72 C92 109.6(4)
C42 C52 C62 121.3(5)
C14 C24 Si14 172.3(5)
C32 C42 C52 119.9(5)
C53 C63 C13 118.2(5)
C53 C63 C103 119.8(5)
C13 C63 C103 122.0(5)
C122 C102 C62 111.5(4)
C122 C102 C112 110.5(5)
C62 C102 C112 113.0(4)
C83 C73 C23 113.9(5)
C83 C73 C93 110.3(5)
C23 C73 C93 110.6(5)
C43 C33 C23 121.0(6)
C63 C103 C113 112.6(5)
C63 C103 C123 111.1(5)
C113 C103 C123 108.7(5)
C43 C53 C63 122.3(5)
C53 C43 C33 119.7(6)

loop_
_geom_bond_atom_site_label_1
_geom_bond_atom_site_label_2
_geom_bond_distance
Fe1 N11 1.953(4)
Fe1 C14 1.961(6)
Fe1 N21 1.964(4)
Si14 C44 1.828(6)
Si14 C24 1.830(6)
Si14 C34 1.840(6)
Si14 C54 1.873(6)
N11 C51 1.327(5)
N11 C12 1.434(5)
C51 C61 1.407(6)
C51 C41 1.558(6)
C12 C22 1.406(6)
C12 C62 1.411(6)
N21 C71 1.339(6)
N21 C13 1.423(6)
C62 C52 1.387(6)
C62 C102 1.518(7)
C22 C32 1.379(6)
C22 C72 1.520(7)
C81 C91 1.524(7)
C81 C101 1.531(7)
C81 C111 1.533(7)
C81 C71 1.564(6)
C61 C71 1.395(6)
C13 C63 1.397(7)
C13 C23 1.409(7)
C32 C42 1.370(7)
C14 C24 1.226(6)
C41 C11 1.533(7)
C41 C21 1.544(7)
C41 C31 1.546(6)
C113 C103 1.534(7)
C23 C33 1.393(7)
C23 C73 1.526(7)
C72 C82 1.532(7)
C72 C92 1.536(7)
C52 C42 1.379(7)
C63 C53 1.374(8)
C63 C103 1.510(7)
C102 C122 1.507(7)
C102 C112 1.530(7)
C73 C83 1.513(7)
C73 C93 1.528(8)
C33 C43 1.375(8)
C103 C123 1.540(8)
C53 C43 1.364(8)
